data_7217167
loop_
_publ_author_name
'Lobana, Tarlok S.'
'Sandhu, Amanpreet K.'
'Sultana, Razia'
'Castineiras, Alfonso'
'Butcher, Ray J.'
'Jasinski, Jerry P.'

_publ_section_title
;
 Coordination variability of CuIin multidonor heterocyclic thioamides:
 synthesis, crystal structures, luminescent properties and ESI-mass
 studies of complexes
;
_journal_issue 58
_journal_name_full 'RSC Advances'
_journal_page_first 30511
_journal_paper_doi 10.1039/C4RA02748E
_journal_volume 4
_journal_year 2014
_chemical_formula_moiety '(C39 H32 Cu N3 P2 S3), 1/2(H2 O)'
_chemical_formula_sum 'C39 H33 Cu N3 O0.5 P2 S3'
_chemical_formula_weight 773.34
_chemical_name_systematic
;
 ?
;
_space_group_crystal_system monoclinic
_space_group_IT_number 4
_space_group_name_Hall 'P 2yb'
_space_group_name_H-M_alt 'P 1 21 1'
_symmetry_space_group_name_Hall 'P 2yb'
_symmetry_space_group_name_H-M 'P 1 21 1'
_atom_sites_solution_hydrogens difmap
_atom_sites_solution_primary direct
_atom_sites_solution_secondary direct
_audit_creation_method SHELXL-2013
_cell_angle_alpha 90
_cell_angle_beta 95.271(4)
_cell_angle_gamma 90
_cell_formula_units_Z 4
_cell_length_a 12.864(4)
_cell_length_b 16.167(5)
_cell_length_c 17.506(5)
_cell_measurement_reflns_used 1899
_cell_measurement_temperature 100(2)
_cell_measurement_theta_max 26.215
_cell_measurement_theta_min 2.335
_cell_volume 3625.4(19)
_computing_cell_refinement 'SMART Software (Bruker, 1997)'
_computing_data_collection 'SMART Software (Bruker, 1997)'
_computing_data_reduction 'SAINT Software (Bruker, 1997)'
_computing_molecular_graphics 'PLATON (Spek, 2009)'
_computing_publication_material 'SHELXL-2013 (Sheldrick, 2013)'
_computing_structure_refinement 'SHELXL-2013 (Sheldrick, 2013)'
_computing_structure_solution 'SHELXS-97 (Sheldrick, 2008)'
_diffrn_ambient_temperature 100(2)
_diffrn_measured_fraction_theta_full 1.000
_diffrn_measured_fraction_theta_max 1.000
_diffrn_measurement_device_type 'Bruker CCD SMART1000'
_diffrn_measurement_method 'omega and phi scans'
_diffrn_radiation_type MoK\a
_diffrn_radiation_wavelength 0.71073
_diffrn_reflns_av_R_equivalents 0.0473
_diffrn_reflns_av_unetI/netI 0.0618
_diffrn_reflns_Laue_measured_fraction_full 1.000
_diffrn_reflns_Laue_measured_fraction_max 1.000
_diffrn_reflns_limit_h_max 16
_diffrn_reflns_limit_h_min -16
_diffrn_reflns_limit_k_max 20
_diffrn_reflns_limit_k_min -20
_diffrn_reflns_limit_l_max 21
_diffrn_reflns_limit_l_min 0
_diffrn_reflns_number 42507
_diffrn_reflns_point_group_measured_fraction_full 1.000
_diffrn_reflns_point_group_measured_fraction_max 1.000
_diffrn_reflns_theta_full 25.242
_diffrn_reflns_theta_max 26.372
_diffrn_reflns_theta_min 1.168
_diffrn_source 'fine-focus sealed tube'
_exptl_absorpt_coefficient_mu 0.898
_exptl_absorpt_correction_T_max 1.000
_exptl_absorpt_correction_T_min 0.763
_exptl_absorpt_correction_type multi-scan
_exptl_absorpt_process_details SADABS
_exptl_crystal_colour Green
_exptl_crystal_density_diffrn 1.417
_exptl_crystal_description prism
_exptl_crystal_F_000 1596
_exptl_crystal_size_max 0.320
_exptl_crystal_size_mid 0.200
_exptl_crystal_size_min 0.140
_refine_diff_density_max 1.014
_refine_diff_density_min -0.904
_refine_diff_density_rms 0.088
_refine_ls_abs_structure_details
;
 Refined as an inversion twin.
;
_refine_ls_abs_structure_Flack 0.545(15)
_refine_ls_extinction_method none
_refine_ls_goodness_of_fit_ref 1.048
_refine_ls_hydrogen_treatment constr
_refine_ls_matrix_type full
_refine_ls_number_parameters 875
_refine_ls_number_reflns 14793
_refine_ls_number_restraints 1
_refine_ls_restrained_S_all 1.048
_refine_ls_R_factor_all 0.0675
_refine_ls_R_factor_gt 0.0495
_refine_ls_shift/su_max 0.000
_refine_ls_shift/su_mean 0.000
_refine_ls_structure_factor_coef Fsqd
_refine_ls_weighting_details 'w=1/[\s^2^(Fo^2^)+(0.0591P)^2^+4.0849P] where P=(Fo^2^+2Fc^2^)/3'
_refine_ls_weighting_scheme calc
_refine_ls_wR_factor_gt 0.1119
_refine_ls_wR_factor_ref 0.1213
_reflns_Friedel_coverage 0.928
_reflns_Friedel_fraction_full 1.000
_reflns_Friedel_fraction_max 1.000
_reflns_number_gt 12422
_reflns_number_total 14793
_reflns_threshold_expression 'I > 2\s(I)'
_cod_data_source_file c4ra02748e3.cif
_cod_data_source_block 6
_cod_original_formula_sum 'C39 H33 Cu N3 O0.50 P2 S3'
_cod_database_code 7217167
_shelx_space_group_comment
;
The symmetry employed for this shelxl refinement is uniquely defined
by the following loop, which should always be used as a source of
symmetry information in preference to the above space-group names.
They are only intended as comments.
;
_shelx_estimated_absorpt_t_min 0.762
_shelx_estimated_absorpt_t_max 0.885

loop_
_space_group_symop_operation_xyz
'x, y, z'
'-x, y+1/2, -z'

loop_
_atom_site_label
_atom_site_type_symbol
_atom_site_fract_x
_atom_site_fract_y
_atom_site_fract_z
_atom_site_U_iso_or_equiv
_atom_site_adp_type
_atom_site_occupancy
_atom_site_site_symmetry_order
_atom_site_calc_flag
_atom_site_refinement_flags_posn
_atom_site_refinement_flags_adp
Cu1 Cu -0.29147(6) 0.45597(5) 0.03126(4) 0.01772(19) Uani 1 1 d . .
S12 S -0.24709(15) 0.60432(11) 0.11920(10) 0.0233(4) Uani 1 1 d . .
S14 S -0.25079(15) 0.47783(12) 0.39868(10) 0.0258(4) Uani 1 1 d . .
S16 S -0.35465(16) 0.29412(11) 0.15255(11) 0.0275(4) Uani 1 1 d . .
P11 P -0.13871(14) 0.41607(10) -0.01067(10) 0.0165(4) Uani 1 1 d . .
P12 P -0.42207(14) 0.49650(11) -0.05203(10) 0.0172(4) Uani 1 1 d . .
N11 N -0.2963(4) 0.4509(4) 0.1455(3) 0.0180(12) Uani 1 1 d . .
N13 N -0.2569(5) 0.5319(4) 0.2549(3) 0.0193(12) Uani 1 1 d . .
H13 H -0.2416 0.5797 0.2742 0.023 Uiso 1 1 d R U
N15 N -0.2989(5) 0.3950(4) 0.2684(3) 0.0210(12) Uani 1 1 d . .
H15 H -0.3080 0.3529 0.2970 0.025 Uiso 1 1 d R U
C12 C -0.2673(5) 0.5243(4) 0.1773(4) 0.0180(14) Uani 1 1 d . .
C14 C -0.2694(5) 0.4678(4) 0.3039(4) 0.0206(15) Uani 1 1 d . .
C16 C -0.3149(5) 0.3845(4) 0.1902(4) 0.0183(14) Uani 1 1 d . .
C31 C -0.0381(5) 0.3990(4) 0.0694(4) 0.0184(13) Uani 1 1 d . .
C32 C -0.0658(6) 0.3525(4) 0.1315(4) 0.0212(15) Uani 1 1 d . .
H32 H -0.1334 0.3286 0.1302 0.025 Uiso 1 1 d R U
C33 C 0.0048(6) 0.3409(4) 0.1949(4) 0.0237(16) Uani 1 1 d . .
H33 H -0.0142 0.3085 0.2367 0.028 Uiso 1 1 d R U
C34 C 0.1024(6) 0.3763(5) 0.1979(4) 0.0302(18) Uani 1 1 d . .
H34 H 0.1501 0.3692 0.2421 0.036 Uiso 1 1 d R U
C35 C 0.1308(6) 0.4218(5) 0.1369(4) 0.0281(17) Uani 1 1 d . .
H35 H 0.1986 0.4454 0.1386 0.034 Uiso 1 1 d R U
C36 C 0.0595(6) 0.4335(4) 0.0716(4) 0.0253(17) Uani 1 1 d . .
H36 H 0.0790 0.4651 0.0294 0.030 Uiso 1 1 d R U
C37 C -0.1354(6) 0.3216(4) -0.0689(4) 0.0188(14) Uani 1 1 d . .
C38 C -0.0466(6) 0.2735(4) -0.0702(4) 0.0200(15) Uani 1 1 d . .
H38 H 0.0143 0.2873 -0.0378 0.024 Uiso 1 1 d R U
C39 C -0.0455(6) 0.2048(4) -0.1186(4) 0.0246(16) Uani 1 1 d . .
H39 H 0.0148 0.1708 -0.1178 0.030 Uiso 1 1 d R U
C40 C -0.1333(6) 0.1866(4) -0.1679(4) 0.0237(16) Uani 1 1 d . .
H40 H -0.1324 0.1405 -0.2014 0.028 Uiso 1 1 d R U
C41 C -0.2218(6) 0.2349(4) -0.1684(4) 0.0220(15) Uani 1 1 d . .
H41 H -0.2816 0.2219 -0.2022 0.026 Uiso 1 1 d R U
C42 C -0.2236(6) 0.3029(4) -0.1194(4) 0.0214(15) Uani 1 1 d . .
H42 H -0.2843 0.3364 -0.1201 0.026 Uiso 1 1 d R U
C43 C -0.0778(5) 0.4929(4) -0.0696(4) 0.0183(14) Uani 1 1 d . .
C44 C -0.0341(5) 0.4723(4) -0.1364(4) 0.0203(15) Uani 1 1 d . .
H44 H -0.0341 0.4164 -0.1531 0.024 Uiso 1 1 d R U
C45 C 0.0103(6) 0.5344(4) -0.1796(4) 0.0222(15) Uani 1 1 d . .
H45 H 0.0399 0.5204 -0.2257 0.027 Uiso 1 1 d R U
C46 C 0.0107(6) 0.6152(5) -0.1551(4) 0.0254(16) Uani 1 1 d . .
H46 H 0.0420 0.6568 -0.1837 0.030 Uiso 1 1 d R U
C47 C -0.0340(6) 0.6357(5) -0.0895(5) 0.0285(18) Uani 1 1 d . .
H47 H -0.0344 0.6919 -0.0736 0.034 Uiso 1 1 d R U
C48 C -0.0785(6) 0.5760(5) -0.0460(4) 0.0271(17) Uani 1 1 d . .
H48 H -0.1093 0.5911 -0.0007 0.033 Uiso 1 1 d R U
C49 C -0.4683(5) 0.4087(4) -0.1110(4) 0.0183(14) Uani 1 1 d . .
C50 C -0.4821(6) 0.3342(5) -0.0718(4) 0.0239(15) Uani 1 1 d . .
H50 H -0.4711 0.3326 -0.0174 0.029 Uiso 1 1 d R U
C51 C -0.5121(6) 0.2626(4) -0.1126(5) 0.0257(17) Uani 1 1 d . .
H51 H -0.5235 0.2128 -0.0859 0.031 Uiso 1 1 d R U
C52 C -0.5252(6) 0.2642(5) -0.1918(5) 0.0288(18) Uani 1 1 d . .
H52 H -0.5428 0.2150 -0.2197 0.035 Uiso 1 1 d R U
C53 C -0.5125(6) 0.3383(5) -0.2306(4) 0.0293(17) Uani 1 1 d . .
H53 H -0.5230 0.3398 -0.2850 0.035 Uiso 1 1 d R U
C54 C -0.4847(5) 0.4096(5) -0.1902(4) 0.0238(15) Uani 1 1 d . .
H54 H -0.4766 0.4598 -0.2172 0.029 Uiso 1 1 d R U
C55 C -0.3725(5) 0.5733(4) -0.1163(4) 0.0181(14) Uani 1 1 d . .
C56 C -0.3029(5) 0.5499(5) -0.1688(4) 0.0216(15) Uani 1 1 d . .
H56 H -0.2883 0.4929 -0.1754 0.026 Uiso 1 1 d R U
C57 C -0.2548(6) 0.6079(5) -0.2113(4) 0.0257(16) Uani 1 1 d . .
H57 H -0.2082 0.5907 -0.2474 0.031 Uiso 1 1 d R U
C58 C -0.2746(6) 0.6915(5) -0.2012(5) 0.0316(18) Uani 1 1 d . .
H58 H -0.2416 0.7319 -0.2302 0.038 Uiso 1 1 d R U
C59 C -0.3425(7) 0.7154(5) -0.1489(5) 0.0325(18) Uani 1 1 d . .
H59 H -0.3557 0.7725 -0.1417 0.039 Uiso 1 1 d R U
C60 C -0.3912(6) 0.6577(5) -0.1072(4) 0.0265(17) Uani 1 1 d . .
H60 H -0.4382 0.6754 -0.0717 0.032 Uiso 1 1 d R U
C61 C -0.5445(5) 0.5411(4) -0.0258(4) 0.0183(14) Uani 1 1 d . .
C62 C -0.6189(6) 0.5716(4) -0.0816(4) 0.0241(16) Uani 1 1 d . .
H62 H -0.6045 0.5713 -0.1339 0.029 Uiso 1 1 d R U
C63 C -0.7122(6) 0.6020(4) -0.0625(5) 0.0266(16) Uani 1 1 d . .
H63 H -0.7619 0.6226 -0.1014 0.032 Uiso 1 1 d R U
C64 C -0.7346(6) 0.6029(4) 0.0138(5) 0.0268(17) Uani 1 1 d . .
H64 H -0.7997 0.6233 0.0273 0.032 Uiso 1 1 d R U
C65 C -0.6604(6) 0.5734(5) 0.0699(4) 0.0263(17) Uani 1 1 d . .
H65 H -0.6743 0.5745 0.1222 0.032 Uiso 1 1 d R U
C66 C -0.5658(6) 0.5423(4) 0.0497(4) 0.0234(16) Uani 1 1 d . .
H66 H -0.5157 0.5217 0.0883 0.028 Uiso 1 1 d R U
Cu2 Cu 0.25602(6) 0.39798(5) -0.42137(5) 0.01910(19) Uani 1 1 d . .
S22 S 0.23190(15) 0.53686(12) -0.29855(12) 0.0278(4) Uani 1 1 d . .
S24 S 0.23028(15) 0.33677(12) -0.05895(10) 0.0256(4) Uani 1 1 d . .
S26 S 0.23006(14) 0.21455(11) -0.34040(10) 0.0225(4) Uani 1 1 d . .
P21 P 0.40950(13) 0.40898(12) -0.47259(10) 0.0185(4) Uani 1 1 d . .
P22 P 0.09530(13) 0.40513(11) -0.48683(9) 0.0152(3) Uani 1 1 d . .
N21 N 0.2416(5) 0.3753(4) -0.3097(3) 0.0195(13) Uani 1 1 d . .
N23 N 0.2305(5) 0.4265(3) -0.1859(3) 0.0206(13) Uani 1 1 d . .
H23 H 0.2286 0.4690 -0.1565 0.025 Uiso 1 1 d R U
N25 N 0.2256(5) 0.2868(4) -0.2044(3) 0.0191(12) Uani 1 1 d . .
H25 H 0.2181 0.2373 -0.1877 0.023 Uiso 1 1 d R U
C22 C 0.2349(5) 0.4401(4) -0.2635(4) 0.0192(15) Uani 1 1 d . .
C24 C 0.2291(5) 0.3493(4) -0.1527(4) 0.0214(15) Uani 1 1 d . .
C26 C 0.2332(5) 0.2970(4) -0.2818(4) 0.0195(15) Uani 1 1 d . .
C67 C 0.4821(5) 0.5036(4) -0.4442(4) 0.0192(15) Uani 1 1 d . .
C68 C 0.4754(6) 0.5335(5) -0.3707(4) 0.0234(16) Uani 1 1 d . .
H68 H 0.4302 0.5072 -0.3382 0.028 Uiso 1 1 d R U
C69 C 0.5336(6) 0.6010(5) -0.3441(4) 0.0295(18) Uani 1 1 d . .
H69 H 0.5298 0.6202 -0.2932 0.035 Uiso 1 1 d R U
C70 C 0.5978(6) 0.6408(5) -0.3925(4) 0.0268(17) Uani 1 1 d . .
H70 H 0.6358 0.6887 -0.3751 0.032 Uiso 1 1 d R U
C71 C 0.6064(6) 0.6112(4) -0.4651(4) 0.0253(16) Uani 1 1 d . .
H71 H 0.6528 0.6369 -0.4971 0.030 Uiso 1 1 d R U
C72 C 0.5469(6) 0.5433(4) -0.4918(4) 0.0231(16) Uani 1 1 d . .
H72 H 0.5506 0.5241 -0.5428 0.028 Uiso 1 1 d R U
C73 C 0.5095(6) 0.3295(4) -0.4493(4) 0.0214(15) Uani 1 1 d . .
C74 C 0.4816(6) 0.2569(4) -0.4115(4) 0.0248(16) Uani 1 1 d . .
H74 H 0.4115 0.2486 -0.4004 0.030 Uiso 1 1 d R U
C75 C 0.5573(7) 0.1971(5) -0.3904(5) 0.0302(18) Uani 1 1 d . .
H75 H 0.5386 0.1484 -0.3647 0.036 Uiso 1 1 d R U
C76 C 0.6592(6) 0.2089(4) -0.4069(5) 0.0294(18) Uani 1 1 d . .
H76 H 0.7105 0.1682 -0.3923 0.035 Uiso 1 1 d R U
C77 C 0.6872(6) 0.2799(5) -0.4449(5) 0.0317(19) Uani 1 1 d . .
H77 H 0.7573 0.2879 -0.4564 0.038 Uiso 1 1 d R U
C78 C 0.6112(6) 0.3396(5) -0.4662(5) 0.0274(17) Uani 1 1 d . .
H78 H 0.6301 0.3878 -0.4926 0.033 Uiso 1 1 d R U
C79 C 0.3992(5) 0.4145(4) -0.5775(4) 0.0180(14) Uani 1 1 d . .
C80 C 0.4526(6) 0.3623(4) -0.6238(4) 0.0227(16) Uani 1 1 d . .
H80 H 0.4962 0.3201 -0.6006 0.027 Uiso 1 1 d R U
C81 C 0.4433(6) 0.3709(5) -0.7027(4) 0.0263(17) Uani 1 1 d . .
H81 H 0.4797 0.3344 -0.7335 0.032 Uiso 1 1 d R U
C82 C 0.3804(6) 0.4333(5) -0.7369(4) 0.0270(17) Uani 1 1 d . .
H82 H 0.3755 0.4408 -0.7910 0.032 Uiso 1 1 d R U
C83 C 0.3252(6) 0.4842(5) -0.6918(4) 0.0287(17) Uani 1 1 d . .
H83 H 0.2810 0.5259 -0.7152 0.034 Uiso 1 1 d R U
C84 C 0.3337(6) 0.4751(4) -0.6131(4) 0.0238(16) Uani 1 1 d . .
H84 H 0.2948 0.5102 -0.5828 0.029 Uiso 1 1 d R U
C85 C 0.0606(5) 0.3138(4) -0.5452(4) 0.0142(13) Uani 1 1 d . .
C86 C 0.1393(6) 0.2611(4) -0.5628(4) 0.0222(15) Uani 1 1 d . .
H86 H 0.2097 0.2718 -0.5440 0.027 Uiso 1 1 d R U
C87 C 0.1144(6) 0.1914(4) -0.6089(5) 0.0282(17) Uani 1 1 d . .
H87 H 0.1684 0.1552 -0.6217 0.034 Uiso 1 1 d R U
C88 C 0.0131(6) 0.1752(4) -0.6354(4) 0.0259(17) Uani 1 1 d . .
H88 H -0.0028 0.1278 -0.6663 0.031 Uiso 1 1 d R U
C89 C -0.0668(6) 0.2277(4) -0.6175(4) 0.0233(16) Uani 1 1 d . .
H89 H -0.1371 0.2160 -0.6358 0.028 Uiso 1 1 d R U
C90 C -0.0432(6) 0.2975(4) -0.5726(4) 0.0202(15) Uani 1 1 d . .
H90 H -0.0973 0.3339 -0.5605 0.024 Uiso 1 1 d R U
C91 C 0.0707(5) 0.4902(4) -0.5541(4) 0.0170(14) Uani 1 1 d . .
C92 C 0.0358(6) 0.4792(4) -0.6314(4) 0.0195(15) Uani 1 1 d . .
H92 H 0.0235 0.4250 -0.6512 0.023 Uiso 1 1 d R U
C93 C 0.0191(6) 0.5471(4) -0.6796(4) 0.0215(15) Uani 1 1 d . .
H93 H -0.0025 0.5389 -0.7324 0.026 Uiso 1 1 d R U
C94 C 0.0336(6) 0.6266(4) -0.6513(4) 0.0250(17) Uani 1 1 d . .
H94 H 0.0193 0.6728 -0.6841 0.030 Uiso 1 1 d R U
C95 C 0.0690(6) 0.6387(4) -0.5751(4) 0.0270(17) Uani 1 1 d . .
H95 H 0.0803 0.6933 -0.5561 0.032 Uiso 1 1 d R U
C96 C 0.0883(6) 0.5719(4) -0.5261(4) 0.0212(15) Uani 1 1 d . .
H96 H 0.1132 0.5807 -0.4740 0.025 Uiso 1 1 d R U
C97 C -0.0112(5) 0.4118(4) -0.4245(4) 0.0156(13) Uani 1 1 d . .
C98 C -0.0918(5) 0.4701(4) -0.4325(4) 0.0180(14) Uani 1 1 d . .
H98 H -0.0926 0.5108 -0.4717 0.022 Uiso 1 1 d R U
C99 C -0.1700(5) 0.4689(4) -0.3838(4) 0.0197(14) Uani 1 1 d . .
H99 H -0.2258 0.5073 -0.3911 0.024 Uiso 1 1 d R U
C100 C -0.1683(5) 0.4120(5) -0.3240(4) 0.0239(15) Uani 1 1 d . .
H100 H -0.2211 0.4128 -0.2895 0.029 Uiso 1 1 d R U
C101 C -0.0883(6) 0.3539(4) -0.3153(4) 0.0227(15) Uani 1 1 d . .
H101 H -0.0869 0.3145 -0.2750 0.027 Uiso 1 1 d R U
C102 C -0.0109(5) 0.3531(4) -0.3652(4) 0.0178(14) Uani 1 1 d . .
H102 H 0.0428 0.3127 -0.3593 0.021 Uiso 1 1 d R U
O1 O -0.3331(5) 0.2366(4) 0.3366(4) 0.0561(19) Uani 1 1 d . .
H1A H -0.2801 0.2100 0.3216 0.084 Uiso 1 1 d R U
H1B H -0.3807 0.2017 0.3476 0.084 Uiso 1 1 d R U

loop_
_atom_site_aniso_label
_atom_site_aniso_U_11
_atom_site_aniso_U_22
_atom_site_aniso_U_33
_atom_site_aniso_U_23
_atom_site_aniso_U_13
_atom_site_aniso_U_12
Cu1 0.0210(4) 0.0172(4) 0.0148(4) -0.0005(3) 0.0003(3) 0.0004(3)
S12 0.0363(11) 0.0182(9) 0.0156(8) -0.0003(7) 0.0029(7) -0.0033(8)
S14 0.0320(10) 0.0297(10) 0.0155(8) 0.0001(7) 0.0008(7) -0.0030(8)
S16 0.0386(11) 0.0186(9) 0.0254(10) -0.0042(7) 0.0035(8) -0.0045(8)
P11 0.0191(9) 0.0159(9) 0.0144(8) 0.0005(7) 0.0012(7) -0.0008(7)
P12 0.0197(9) 0.0155(8) 0.0163(9) -0.0010(7) 0.0005(7) 0.0006(7)
N11 0.022(3) 0.015(3) 0.017(3) 0.001(2) 0.002(2) 0.001(2)
N13 0.025(3) 0.016(3) 0.016(3) -0.003(2) 0.001(2) -0.003(2)
N15 0.030(3) 0.016(3) 0.018(3) 0.005(2) 0.003(2) -0.002(3)
C12 0.022(4) 0.012(3) 0.019(4) 0.000(3) -0.001(3) -0.001(3)
C14 0.019(3) 0.020(4) 0.023(4) -0.001(3) 0.005(3) 0.001(3)
C16 0.019(3) 0.013(3) 0.022(4) 0.000(3) 0.002(3) 0.001(3)
C31 0.023(3) 0.017(3) 0.015(3) 0.000(3) 0.001(3) 0.001(3)
C32 0.022(4) 0.023(4) 0.018(3) 0.001(3) 0.001(3) 0.000(3)
C33 0.035(4) 0.017(3) 0.018(4) 0.002(3) 0.000(3) 0.001(3)
C34 0.035(5) 0.029(4) 0.024(4) -0.004(3) -0.011(3) 0.011(3)
C35 0.024(4) 0.032(4) 0.027(4) 0.003(3) -0.004(3) -0.004(3)
C36 0.027(4) 0.029(4) 0.020(4) 0.003(3) -0.003(3) 0.002(3)
C37 0.025(4) 0.015(3) 0.016(3) 0.003(3) 0.003(3) -0.001(3)
C38 0.021(4) 0.024(4) 0.015(3) 0.002(3) 0.001(3) 0.002(3)
C39 0.030(4) 0.019(4) 0.025(4) 0.003(3) 0.005(3) 0.007(3)
C40 0.033(4) 0.016(3) 0.023(4) -0.002(3) 0.008(3) -0.002(3)
C41 0.027(4) 0.020(4) 0.020(4) -0.004(3) 0.004(3) -0.005(3)
C42 0.022(4) 0.017(3) 0.025(4) 0.001(3) -0.001(3) 0.000(3)
C43 0.020(4) 0.017(3) 0.017(3) 0.003(3) -0.002(3) -0.002(3)
C44 0.025(4) 0.016(4) 0.020(3) 0.004(3) 0.004(3) 0.003(3)
C45 0.025(4) 0.021(4) 0.021(4) 0.007(3) 0.004(3) 0.005(3)
C46 0.023(4) 0.025(4) 0.028(4) 0.009(3) -0.001(3) -0.007(3)
C47 0.038(5) 0.017(4) 0.030(4) 0.002(3) 0.000(4) -0.006(3)
C48 0.043(5) 0.019(4) 0.020(4) -0.004(3) 0.006(3) -0.007(3)
C49 0.015(3) 0.017(3) 0.023(3) -0.005(3) 0.003(3) 0.003(3)
C50 0.024(4) 0.020(4) 0.027(4) -0.001(3) 0.001(3) 0.001(3)
C51 0.023(4) 0.015(4) 0.039(5) -0.005(3) 0.000(3) -0.002(3)
C52 0.023(4) 0.019(4) 0.044(5) -0.012(3) -0.003(3) 0.003(3)
C53 0.033(4) 0.031(4) 0.022(4) -0.007(3) -0.002(3) 0.004(4)
C54 0.026(4) 0.021(4) 0.023(4) 0.001(3) -0.006(3) 0.000(3)
C55 0.022(4) 0.016(3) 0.015(3) -0.001(3) -0.003(3) -0.001(3)
C56 0.016(4) 0.025(4) 0.022(4) 0.001(3) -0.005(3) 0.000(3)
C57 0.020(4) 0.036(4) 0.020(4) 0.005(3) -0.005(3) -0.004(3)
C58 0.030(4) 0.033(4) 0.030(4) 0.007(3) -0.006(3) -0.009(4)
C59 0.042(5) 0.019(4) 0.036(4) 0.003(3) -0.003(4) -0.004(3)
C60 0.030(4) 0.023(4) 0.027(4) -0.004(3) 0.005(3) 0.000(3)
C61 0.023(4) 0.009(3) 0.023(4) -0.002(3) 0.004(3) 0.000(3)
C62 0.027(4) 0.021(4) 0.024(4) 0.000(3) 0.000(3) -0.004(3)
C63 0.026(4) 0.016(4) 0.036(4) 0.000(3) -0.003(3) 0.001(3)
C64 0.027(4) 0.016(4) 0.039(4) -0.003(3) 0.007(3) 0.003(3)
C65 0.030(4) 0.025(4) 0.024(4) -0.007(3) 0.008(3) -0.006(3)
C66 0.030(4) 0.016(3) 0.024(4) 0.000(3) 0.002(3) 0.001(3)
Cu2 0.0203(4) 0.0202(4) 0.0165(4) 0.0009(4) 0.0001(3) -0.0014(4)
S22 0.0284(10) 0.0214(9) 0.0344(11) 0.0096(8) 0.0073(8) 0.0012(8)
S24 0.0300(10) 0.0300(10) 0.0170(9) 0.0028(8) 0.0034(7) 0.0026(8)
S26 0.0276(10) 0.0220(9) 0.0172(8) 0.0002(7) -0.0011(7) 0.0008(7)
P21 0.0197(9) 0.0196(9) 0.0159(8) 0.0010(7) 0.0004(7) -0.0014(8)
P22 0.0185(8) 0.0117(8) 0.0152(8) -0.0002(7) 0.0007(6) -0.0002(7)
N21 0.024(3) 0.023(3) 0.012(3) 0.005(2) 0.002(2) 0.003(2)
N23 0.029(3) 0.012(3) 0.021(3) -0.001(2) 0.000(3) 0.002(2)
N25 0.026(3) 0.015(3) 0.016(3) 0.005(2) 0.002(2) -0.001(2)
C22 0.016(3) 0.018(4) 0.023(4) 0.003(3) 0.003(3) 0.002(3)
C24 0.016(4) 0.022(4) 0.026(4) 0.003(3) 0.004(3) 0.001(3)
C26 0.020(4) 0.019(4) 0.019(4) 0.004(3) 0.001(3) 0.002(3)
C67 0.018(4) 0.025(4) 0.015(3) 0.001(3) 0.000(3) 0.002(3)
C68 0.021(4) 0.027(4) 0.022(4) 0.000(3) -0.001(3) 0.001(3)
C69 0.028(4) 0.033(4) 0.027(4) -0.012(3) -0.004(3) 0.004(3)
C70 0.029(4) 0.018(4) 0.031(4) -0.005(3) -0.008(3) 0.001(3)
C71 0.026(4) 0.015(4) 0.034(4) 0.006(3) -0.004(3) 0.000(3)
C72 0.030(4) 0.018(4) 0.021(4) -0.001(3) 0.001(3) -0.001(3)
C73 0.027(4) 0.018(4) 0.018(3) 0.001(3) -0.003(3) 0.000(3)
C74 0.032(4) 0.020(4) 0.024(4) -0.008(3) 0.007(3) -0.007(3)
C75 0.048(5) 0.014(4) 0.029(4) -0.001(3) 0.003(4) 0.000(3)
C76 0.034(5) 0.016(4) 0.036(4) -0.005(3) -0.007(4) 0.005(3)
C77 0.026(4) 0.023(4) 0.045(5) 0.002(4) -0.005(4) -0.003(3)
C78 0.026(4) 0.018(4) 0.038(5) 0.009(3) 0.000(3) 0.001(3)
C79 0.014(3) 0.021(4) 0.019(3) 0.003(3) 0.000(3) -0.004(3)
C80 0.023(4) 0.021(4) 0.023(4) -0.003(3) 0.000(3) 0.001(3)
C81 0.024(4) 0.030(4) 0.025(4) -0.007(3) 0.005(3) 0.001(3)
C82 0.030(4) 0.034(4) 0.017(4) 0.003(3) -0.001(3) -0.003(3)
C83 0.031(4) 0.028(4) 0.026(4) 0.005(3) -0.006(3) 0.000(3)
C84 0.025(4) 0.021(4) 0.025(4) -0.005(3) 0.001(3) 0.000(3)
C85 0.018(3) 0.012(3) 0.013(3) 0.003(2) 0.002(3) -0.001(2)
C86 0.023(4) 0.015(3) 0.028(4) -0.003(3) 0.000(3) -0.001(3)
C87 0.038(5) 0.013(3) 0.034(5) -0.006(3) 0.007(4) 0.005(3)
C88 0.045(5) 0.013(4) 0.019(4) -0.001(3) 0.001(3) -0.002(3)
C89 0.032(4) 0.017(3) 0.020(4) 0.002(3) -0.004(3) -0.007(3)
C90 0.029(4) 0.009(3) 0.022(4) 0.001(3) 0.001(3) 0.004(3)
C91 0.021(4) 0.011(3) 0.019(3) -0.001(3) 0.004(3) -0.002(3)
C92 0.030(4) 0.008(3) 0.020(3) 0.003(3) 0.004(3) 0.001(3)
C93 0.032(4) 0.015(3) 0.018(3) 0.005(3) 0.002(3) -0.001(3)
C94 0.032(4) 0.017(4) 0.027(4) 0.009(3) 0.008(3) 0.001(3)
C95 0.043(5) 0.010(3) 0.029(4) -0.002(3) 0.010(4) -0.005(3)
C96 0.030(4) 0.010(3) 0.024(4) 0.001(3) 0.006(3) -0.003(3)
C97 0.024(3) 0.008(3) 0.015(3) -0.002(3) -0.001(3) -0.002(3)
C98 0.028(4) 0.012(3) 0.013(3) 0.000(3) -0.005(3) 0.000(3)
C99 0.020(3) 0.015(4) 0.024(4) -0.002(3) 0.000(3) 0.005(3)
C100 0.025(4) 0.022(4) 0.027(4) -0.005(3) 0.009(3) 0.000(3)
C101 0.030(4) 0.016(3) 0.022(4) 0.002(3) 0.000(3) -0.004(3)
C102 0.021(4) 0.009(3) 0.022(4) 0.000(3) -0.003(3) -0.001(3)
O1 0.046(4) 0.033(4) 0.091(6) 0.013(4) 0.014(4) -0.001(3)

loop_
_atom_type_symbol
_atom_type_description
_atom_type_scat_dispersion_real
_atom_type_scat_dispersion_imag
_atom_type_scat_source
Cu Cu 0.3201 1.2651 'International Tables Vol C Tables 4.2.6.8 and 6.1.1.4'
S S 0.1246 0.1234 'International Tables Vol C Tables 4.2.6.8 and 6.1.1.4'
P P 0.1023 0.0942 'International Tables Vol C Tables 4.2.6.8 and 6.1.1.4'
O O 0.0106 0.0060 'International Tables Vol C Tables 4.2.6.8 and 6.1.1.4'
N N 0.0061 0.0033 'International Tables Vol C Tables 4.2.6.8 and 6.1.1.4'
C C 0.0033 0.0016 'International Tables Vol C Tables 4.2.6.8 and 6.1.1.4'
H H 0.0000 0.0000 'International Tables Vol C Tables 4.2.6.8 and 6.1.1.4'

loop_
_geom_angle_atom_site_label_1
_geom_angle_atom_site_label_2
_geom_angle_atom_site_label_3
_geom_angle
_geom_angle_publ_flag
N11 Cu1 P12 125.12(17) y
N11 Cu1 P11 114.85(17) y
P12 Cu1 P11 120.03(7) y
N11 Cu1 S12 61.60(17) y
P12 Cu1 S12 101.91(7) y
P11 Cu1 S12 106.06(7) y
C12 S12 Cu1 69.4(2) ?
C43 P11 C37 102.6(3) ?
C43 P11 C31 102.8(3) ?
C37 P11 C31 104.3(3) ?
C43 P11 Cu1 114.8(2) ?
C37 P11 Cu1 118.9(2) ?
C31 P11 Cu1 111.6(2) ?
C49 P12 C61 101.9(3) ?
C49 P12 C55 107.1(3) ?
C61 P12 C55 104.1(3) ?
C49 P12 Cu1 109.3(2) ?
C61 P12 Cu1 124.7(2) ?
C55 P12 Cu1 108.6(2) ?
C12 N11 C16 120.8(6) ?
C12 N11 Cu1 110.1(4) ?
C16 N11 Cu1 128.9(5) ?
C12 N13 C14 123.6(6) ?
C12 N13 H13 118.2 ?
C14 N13 H13 118.2 ?
C14 N15 C16 124.6(6) ?
C14 N15 H15 117.7 ?
C16 N15 H15 117.7 ?
N11 C12 N13 119.4(6) ?
N11 C12 S12 118.6(5) ?
N13 C12 S12 121.9(5) ?
N13 C14 N15 114.3(6) ?
N13 C14 S14 122.6(5) ?
N15 C14 S14 123.1(5) ?
N11 C16 N15 117.1(6) ?
N11 C16 S16 121.9(5) ?
N15 C16 S16 121.0(5) ?
C36 C31 C32 119.7(6) ?
C36 C31 P11 122.7(5) ?
C32 C31 P11 117.5(5) ?
C33 C32 C31 120.2(7) ?
C33 C32 H32 119.9 ?
C31 C32 H32 119.9 ?
C34 C33 C32 120.3(7) ?
C34 C33 H33 119.8 ?
C32 C33 H33 119.8 ?
C35 C34 C33 120.0(7) ?
C35 C34 H34 120.0 ?
C33 C34 H34 120.0 ?
C34 C35 C36 120.1(7) ?
C34 C35 H35 119.9 ?
C36 C35 H35 119.9 ?
C31 C36 C35 119.6(7) ?
C31 C36 H36 120.2 ?
C35 C36 H36 120.2 ?
C38 C37 C42 119.2(6) ?
C38 C37 P11 122.5(5) ?
C42 C37 P11 118.0(5) ?
C37 C38 C39 120.7(7) ?
C37 C38 H38 119.7 ?
C39 C38 H38 119.7 ?
C40 C39 C38 119.5(7) ?
C40 C39 H39 120.2 ?
C38 C39 H39 120.2 ?
C41 C40 C39 120.5(7) ?
C41 C40 H40 119.8 ?
C39 C40 H40 119.7 ?
C40 C41 C42 120.1(7) ?
C40 C41 H41 120.0 ?
C42 C41 H41 119.9 ?
C41 C42 C37 119.9(7) ?
C41 C42 H42 120.1 ?
C37 C42 H42 120.0 ?
C44 C43 C48 119.5(6) ?
C44 C43 P11 122.6(5) ?
C48 C43 P11 117.9(5) ?
C43 C44 C45 119.9(6) ?
C43 C44 H44 120.1 ?
C45 C44 H44 120.0 ?
C46 C45 C44 120.0(7) ?
C46 C45 H45 120.0 ?
C44 C45 H45 120.0 ?
C47 C46 C45 120.1(7) ?
C47 C46 H46 119.9 ?
C45 C46 H46 120.0 ?
C46 C47 C48 121.2(7) ?
C46 C47 H47 119.4 ?
C48 C47 H47 119.4 ?
C47 C48 C43 119.3(7) ?
C47 C48 H48 120.3 ?
C43 C48 H48 120.3 ?
C54 C49 C50 119.0(7) ?
C54 C49 P12 124.9(6) ?
C50 C49 P12 116.0(5) ?
C51 C50 C49 120.1(7) ?
C51 C50 H50 119.9 ?
C49 C50 H50 120.0 ?
C52 C51 C50 120.1(7) ?
C52 C51 H51 120.0 ?
C50 C51 H51 120.0 ?
C51 C52 C53 119.7(7) ?
C51 C52 H52 120.2 ?
C53 C52 H52 120.2 ?
C54 C53 C52 120.3(7) ?
C54 C53 H53 119.9 ?
C52 C53 H53 119.8 ?
C53 C54 C49 120.8(7) ?
C53 C54 H54 119.6 ?
C49 C54 H54 119.6 ?
C56 C55 C60 117.9(7) ?
C56 C55 P12 120.2(5) ?
C60 C55 P12 121.3(6) ?
C57 C56 C55 121.3(7) ?
C57 C56 H56 119.4 ?
C55 C56 H56 119.4 ?
C56 C57 C58 119.7(7) ?
C56 C57 H57 120.1 ?
C58 C57 H57 120.2 ?
C59 C58 C57 119.5(7) ?
C59 C58 H58 120.3 ?
C57 C58 H58 120.3 ?
C60 C59 C58 120.9(7) ?
C60 C59 H59 119.6 ?
C58 C59 H59 119.6 ?
C59 C60 C55 120.7(7) ?
C59 C60 H60 119.6 ?
C55 C60 H60 119.6 ?
C66 C61 C62 118.9(7) ?
C66 C61 P12 120.0(5) ?
C62 C61 P12 121.1(5) ?
C63 C62 C61 121.2(7) ?
C63 C62 H62 119.4 ?
C61 C62 H62 119.4 ?
C62 C63 C64 120.1(7) ?
C62 C63 H63 119.9 ?
C64 C63 H63 119.9 ?
C65 C64 C63 119.0(7) ?
C65 C64 H64 120.5 ?
C63 C64 H64 120.5 ?
C64 C65 C66 120.3(7) ?
C64 C65 H65 119.9 ?
C66 C65 H65 119.9 ?
C61 C66 C65 120.4(7) ?
C61 C66 H66 119.8 ?
C65 C66 H66 119.8 ?
N21 Cu2 P21 124.32(17) y
N21 Cu2 P22 109.75(17) y
P21 Cu2 P22 125.88(7) y
N21 Cu2 S22 56.14(17) y
P21 Cu2 S22 111.20(7) y
P22 Cu2 S22 99.57(6) y
C22 S22 Cu2 65.4(2) ?
C79 P21 C73 103.9(3) ?
C79 P21 C67 102.7(3) ?
C73 P21 C67 101.2(3) ?
C79 P21 Cu2 114.7(2) ?
C73 P21 Cu2 118.6(2) ?
C67 P21 Cu2 113.6(2) ?
C91 P22 C85 103.3(3) ?
C91 P22 C97 104.2(3) ?
C85 P22 C97 102.8(3) ?
C91 P22 Cu2 117.5(2) ?
C85 P22 Cu2 113.9(2) ?
C97 P22 Cu2 113.5(2) ?
C22 N21 C26 120.1(6) ?
C22 N21 Cu2 117.6(5) ?
C26 N21 Cu2 122.2(5) ?
C24 N23 C22 124.2(6) ?
C24 N23 H23 117.9 ?
C22 N23 H23 117.9 ?
C24 N25 C26 124.5(6) ?
C24 N25 H25 117.7 ?
C26 N25 H25 117.8 ?
N21 C22 N23 118.9(6) ?
N21 C22 S22 120.8(5) ?
N23 C22 S22 120.3(5) ?
N25 C24 N23 113.2(6) ?
N25 C24 S24 124.7(5) ?
N23 C24 S24 122.1(6) ?
N21 C26 N25 118.6(6) ?
N21 C26 S26 121.1(5) ?
N25 C26 S26 120.4(5) ?
C68 C67 C72 119.3(7) ?
C68 C67 P21 118.0(5) ?
C72 C67 P21 122.7(5) ?
C69 C68 C67 120.7(7) ?
C69 C68 H68 119.6 ?
C67 C68 H68 119.6 ?
C68 C69 C70 119.6(7) ?
C68 C69 H69 120.2 ?
C70 C69 H69 120.2 ?
C71 C70 C69 120.3(7) ?
C71 C70 H70 119.9 ?
C69 C70 H70 119.9 ?
C70 C71 C72 119.7(7) ?
C70 C71 H71 120.1 ?
C72 C71 H71 120.1 ?
C67 C72 C71 120.3(7) ?
C67 C72 H72 119.9 ?
C71 C72 H72 119.9 ?
C78 C73 C74 119.1(7) ?
C78 C73 P21 122.0(6) ?
C74 C73 P21 118.9(6) ?
C75 C74 C73 120.0(7) ?
C75 C74 H74 120.0 ?
C73 C74 H74 120.0 ?
C76 C75 C74 120.1(7) ?
C76 C75 H75 120.0 ?
C74 C75 H75 119.9 ?
C75 C76 C77 120.3(7) ?
C75 C76 H76 119.8 ?
C77 C76 H76 119.8 ?
C76 C77 C78 119.4(7) ?
C76 C77 H77 120.3 ?
C78 C77 H77 120.3 ?
C73 C78 C77 121.1(7) ?
C73 C78 H78 119.5 ?
C77 C78 H78 119.5 ?
C80 C79 C84 118.3(6) ?
C80 C79 P21 124.0(5) ?
C84 C79 P21 117.7(5) ?
C81 C80 C79 121.2(7) ?
C81 C80 H80 119.4 ?
C79 C80 H80 119.4 ?
C80 C81 C82 119.7(7) ?
C80 C81 H81 120.2 ?
C82 C81 H81 120.2 ?
C83 C82 C81 119.6(7) ?
C83 C82 H82 120.2 ?
C81 C82 H82 120.2 ?
C84 C83 C82 120.6(7) ?
C84 C83 H83 119.7 ?
C82 C83 H83 119.7 ?
C83 C84 C79 120.5(7) ?
C83 C84 H84 119.7 ?
C79 C84 H84 119.7 ?
C86 C85 C90 120.2(6) ?
C86 C85 P22 118.5(5) ?
C90 C85 P22 121.3(5) ?
C85 C86 C87 119.3(7) ?
C85 C86 H86 120.3 ?
C87 C86 H86 120.3 ?
C88 C87 C86 120.5(7) ?
C88 C87 H87 119.7 ?
C86 C87 H87 119.7 ?
C87 C88 C89 120.6(7) ?
C87 C88 H88 119.7 ?
C89 C88 H88 119.7 ?
C88 C89 C90 119.6(7) ?
C88 C89 H89 120.2 ?
C90 C89 H89 120.2 ?
C89 C90 C85 119.8(6) ?
C89 C90 H90 120.1 ?
C85 C90 H90 120.1 ?
C92 C91 C96 118.7(6) ?
C92 C91 P22 123.5(5) ?
C96 C91 P22 117.8(5) ?
C93 C92 C91 120.4(6) ?
C93 C92 H92 119.8 ?
C91 C92 H92 119.8 ?
C94 C93 C92 120.6(7) ?
C94 C93 H93 119.7 ?
C92 C93 H93 119.7 ?
C95 C94 C93 119.9(7) ?
C95 C94 H94 120.0 ?
C93 C94 H94 120.1 ?
C94 C95 C96 120.6(7) ?
C94 C95 H95 119.7 ?
C96 C95 H95 119.7 ?
C95 C96 C91 119.8(7) ?
C95 C96 H96 120.1 ?
C91 C96 H96 120.1 ?
C98 C97 C102 118.7(6) ?
C98 C97 P22 124.6(5) ?
C102 C97 P22 116.7(5) ?
C99 C98 C97 120.3(6) ?
C99 C98 H98 119.8 ?
C97 C98 H98 119.8 ?
C98 C99 C100 120.9(6) ?
C98 C99 H99 119.6 ?
C100 C99 H99 119.6 ?
C101 C100 C99 119.3(6) ?
C101 C100 H100 120.4 ?
C99 C100 H100 120.4 ?
C102 C101 C100 120.3(7) ?
C102 C101 H101 119.8 ?
C100 C101 H101 119.8 ?
C101 C102 C97 120.5(6) ?
C101 C102 H102 119.8 ?
C97 C102 H102 119.8 ?
H1A O1 H1B 109.6 ?

loop_
_geom_bond_atom_site_label_1
_geom_bond_atom_site_label_2
_geom_bond_distance
_geom_bond_publ_flag
Cu1 N11 2.008(5) y
Cu1 P12 2.220(2) y
Cu1 P11 2.254(2) y
Cu1 S12 2.879(2) y
S12 C12 1.681(7) ?
S14 C14 1.663(7) ?
S16 C16 1.664(7) ?
P11 C43 1.835(7) ?
P11 C37 1.838(7) ?
P11 C31 1.839(7) ?
P12 C49 1.823(7) ?
P12 C61 1.828(7) ?
P12 C55 1.829(7) ?
N11 C12 1.349(9) ?
N11 C16 1.362(9) ?
N13 C12 1.358(9) ?
N13 C14 1.363(9) ?
N13 H13 0.8599 ?
N15 C14 1.368(9) ?
N15 C16 1.376(9) ?
N15 H15 0.8600 ?
C31 C36 1.371(10) ?
C31 C32 1.397(9) ?
C32 C33 1.380(10) ?
C32 H32 0.9500 ?
C33 C34 1.376(11) ?
C33 H33 0.9500 ?
C34 C35 1.374(11) ?
C34 H34 0.9500 ?
C35 C36 1.411(10) ?
C35 H35 0.9500 ?
C36 H36 0.9500 ?
C37 C38 1.384(10) ?
C37 C42 1.406(10) ?
C38 C39 1.398(10) ?
C38 H38 0.9500 ?
C39 C40 1.388(11) ?
C39 H39 0.9500 ?
C40 C41 1.380(10) ?
C40 H40 0.9500 ?
C41 C42 1.396(10) ?
C41 H41 0.9500 ?
C42 H42 0.9500 ?
C43 C44 1.384(9) ?
C43 C48 1.405(10) ?
C44 C45 1.410(9) ?
C44 H44 0.9500 ?
C45 C46 1.374(10) ?
C45 H45 0.9500 ?
C46 C47 1.373(11) ?
C46 H46 0.9500 ?
C47 C48 1.386(10) ?
C47 H47 0.9500 ?
C48 H48 0.9500 ?
C49 C54 1.383(9) ?
C49 C50 1.406(10) ?
C50 C51 1.396(10) ?
C50 H50 0.9500 ?
C51 C52 1.381(11) ?
C51 H51 0.9500 ?
C52 C53 1.394(11) ?
C52 H52 0.9500 ?
C53 C54 1.381(11) ?
C53 H53 0.9500 ?
C54 H54 0.9500 ?
C55 C56 1.393(10) ?
C55 C60 1.397(10) ?
C56 C57 1.379(10) ?
C56 H56 0.9500 ?
C57 C58 1.390(12) ?
C57 H57 0.9500 ?
C58 C59 1.377(12) ?
C58 H58 0.9500 ?
C59 C60 1.371(11) ?
C59 H59 0.9500 ?
C60 H60 0.9500 ?
C61 C66 1.375(10) ?
C61 C62 1.393(10) ?
C62 C63 1.367(11) ?
C62 H62 0.9500 ?
C63 C64 1.392(11) ?
C63 H63 0.9500 ?
C64 C65 1.390(11) ?
C64 H64 0.9500 ?
C65 C66 1.392(10) ?
C65 H65 0.9500 ?
C66 H66 0.9500 ?
Cu2 N21 2.015(6) y
Cu2 P21 2.2494(19) y
Cu2 P22 2.2729(19) y
Cu2 S22 3.144(2) y
S22 C22 1.680(7) ?
S24 C24 1.652(7) ?
S26 C26 1.680(7) ?
P21 C79 1.832(7) ?
P21 C73 1.837(7) ?
P21 C67 1.837(7) ?
P22 C91 1.820(7) ?
P22 C85 1.827(7) ?
P22 C97 1.832(7) ?
N21 C22 1.331(9) ?
N21 C26 1.364(9) ?
N23 C24 1.379(9) ?
N23 C22 1.382(9) ?
N23 H23 0.8599 ?
N25 C24 1.355(9) ?
N25 C26 1.378(9) ?
N25 H25 0.8600 ?
C67 C68 1.383(10) ?
C67 C72 1.389(10) ?
C68 C69 1.379(11) ?
C68 H68 0.9500 ?
C69 C70 1.394(11) ?
C69 H69 0.9500 ?
C70 C71 1.373(11) ?
C70 H70 0.9500 ?
C71 C72 1.395(10) ?
C71 H71 0.9500 ?
C72 H72 0.9500 ?
C73 C78 1.377(10) ?
C73 C74 1.410(10) ?
C74 C75 1.396(11) ?
C74 H74 0.9500 ?
C75 C76 1.382(12) ?
C75 H75 0.9500 ?
C76 C77 1.391(11) ?
C76 H76 0.9500 ?
C77 C78 1.399(11) ?
C77 H77 0.9500 ?
C78 H78 0.9500 ?
C79 C80 1.392(10) ?
C79 C84 1.401(10) ?
C80 C81 1.384(10) ?
C80 H80 0.9500 ?
C81 C82 1.393(11) ?
C81 H81 0.9500 ?
C82 C83 1.382(11) ?
C82 H82 0.9500 ?
C83 C84 1.380(10) ?
C83 H83 0.9500 ?
C84 H84 0.9500 ?
C85 C86 1.381(10) ?
C85 C90 1.401(10) ?
C86 C87 1.405(10) ?
C86 H86 0.9500 ?
C87 C88 1.368(11) ?
C87 H87 0.9500 ?
C88 C89 1.390(11) ?
C88 H88 0.9500 ?
C89 C90 1.394(10) ?
C89 H89 0.9500 ?
C90 H90 0.9500 ?
C91 C92 1.397(9) ?
C91 C96 1.419(9) ?
C92 C93 1.388(9) ?
C92 H92 0.9500 ?
C93 C94 1.384(10) ?
C93 H93 0.9500 ?
C94 C95 1.383(11) ?
C94 H94 0.9500 ?
C95 C96 1.387(10) ?
C95 H95 0.9500 ?
C96 H96 0.9500 ?
C97 C98 1.400(9) ?
C97 C102 1.406(9) ?
C98 C99 1.377(10) ?
C98 H98 0.9500 ?
C99 C100 1.392(10) ?
C99 H99 0.9500 ?
C100 C101 1.391(10) ?
C100 H100 0.9500 ?
C101 C102 1.383(10) ?
C101 H101 0.9500 ?
C102 H102 0.9500 ?
O1 H1A 0.8672 ?
O1 H1B 0.8682 ?

loop_
_geom_hbond_atom_site_label_D
_geom_hbond_atom_site_label_H
_geom_hbond_atom_site_label_A
_geom_hbond_distance_DH
_geom_hbond_distance_HA
_geom_hbond_distance_DA
_geom_hbond_angle_DHA
_geom_hbond_site_symmetry_A
N13 H13 S26 0.86 2.47 3.315(6) 168.9 2
N15 H15 O1 0.86 2.04 2.876(9) 164.3 .
C32 H32 S16 0.95 2.96 3.884(8) 164.3 .
C38 H38 S24 0.95 2.95 3.693(8) 136.3 .
C48 H48 S12 0.95 2.88 3.798(8) 163.7 .
N25 H25 S12 0.86 2.47 3.305(6) 163.0 2_545
C68 H68 S22 0.95 2.75 3.484(8) 135.0 .
C72 H72 S14 0.95 2.94 3.534(8) 122.1 1_654
C74 H74 S26 0.95 2.70 3.638(8) 168.2 .
C78 H78 S14 0.95 2.94 3.810(8) 153.5 1_654
C98 H98 S14 0.95 2.95 3.438(7) 113.0 1_554
C102 H102 S26 0.95 2.88 3.817(7) 170.0 .
O1 H1A S22 0.87 2.90 3.568(7) 134.8 2_545

loop_
_geom_torsion_atom_site_label_1
_geom_torsion_atom_site_label_2
_geom_torsion_atom_site_label_3
_geom_torsion_atom_site_label_4
_geom_torsion
C16 N11 C12 N13 -0.2(10)
Cu1 N11 C12 N13 -174.6(5)
C16 N11 C12 S12 -179.2(5)
Cu1 N11 C12 S12 6.5(7)
C14 N13 C12 N11 3.3(10)
C14 N13 C12 S12 -177.8(5)
Cu1 S12 C12 N11 -4.5(5)
Cu1 S12 C12 N13 176.6(7)
C12 N13 C14 N15 -3.2(10)
C12 N13 C14 S14 177.0(5)
C16 N15 C14 N13 0.3(10)
C16 N15 C14 S14 -179.9(5)
C12 N11 C16 N15 -2.4(10)
Cu1 N11 C16 N15 170.7(5)
C12 N11 C16 S16 177.9(5)
Cu1 N11 C16 S16 -8.9(9)
C14 N15 C16 N11 2.4(10)
C14 N15 C16 S16 -177.9(5)
C43 P11 C31 C36 -6.1(7)
C37 P11 C31 C36 100.7(6)
Cu1 P11 C31 C36 -129.6(6)
C43 P11 C31 C32 170.5(6)
C37 P11 C31 C32 -82.7(6)
Cu1 P11 C31 C32 47.0(6)
C36 C31 C32 C33 -0.1(11)
P11 C31 C32 C33 -176.9(5)
C31 C32 C33 C34 1.0(11)
C32 C33 C34 C35 -1.5(11)
C33 C34 C35 C36 1.0(12)
C32 C31 C36 C35 -0.3(11)
P11 C31 C36 C35 176.3(6)
C34 C35 C36 C31 -0.2(11)
C43 P11 C37 C38 80.2(6)
C31 P11 C37 C38 -26.8(7)
Cu1 P11 C37 C38 -152.0(5)
C43 P11 C37 C42 -93.5(6)
C31 P11 C37 C42 159.5(5)
Cu1 P11 C37 C42 34.4(6)
C42 C37 C38 C39 -2.7(10)
P11 C37 C38 C39 -176.3(5)
C37 C38 C39 C40 2.3(11)
C38 C39 C40 C41 -1.0(11)
C39 C40 C41 C42 0.2(11)
C40 C41 C42 C37 -0.6(11)
C38 C37 C42 C41 1.8(10)
P11 C37 C42 C41 175.7(5)
C37 P11 C43 C44 -5.7(7)
C31 P11 C43 C44 102.4(6)
Cu1 P11 C43 C44 -136.2(5)
C37 P11 C43 C48 172.7(6)
C31 P11 C43 C48 -79.2(6)
Cu1 P11 C43 C48 42.2(6)
C48 C43 C44 C45 0.8(10)
P11 C43 C44 C45 179.2(5)
C43 C44 C45 C46 0.4(11)
C44 C45 C46 C47 -1.4(11)
C45 C46 C47 C48 1.2(12)
C46 C47 C48 C43 0.0(12)
C44 C43 C48 C47 -1.0(11)
P11 C43 C48 C47 -179.5(6)
C61 P12 C49 C54 95.4(6)
C55 P12 C49 C54 -13.6(7)
Cu1 P12 C49 C54 -131.0(5)
C61 P12 C49 C50 -88.4(6)
C55 P12 C49 C50 162.7(5)
Cu1 P12 C49 C50 45.2(5)
C54 C49 C50 C51 -0.1(10)
P12 C49 C50 C51 -176.7(6)
C49 C50 C51 C52 1.9(11)
C50 C51 C52 C53 -2.6(11)
C51 C52 C53 C54 1.4(12)
C52 C53 C54 C49 0.4(11)
C50 C49 C54 C53 -1.0(10)
P12 C49 C54 C53 175.2(6)
C49 P12 C55 C56 -49.4(6)
C61 P12 C55 C56 -156.8(6)
Cu1 P12 C55 C56 68.5(6)
C49 P12 C55 C60 139.5(6)
C61 P12 C55 C60 32.1(7)
Cu1 P12 C55 C60 -102.5(6)
C60 C55 C56 C57 -0.8(10)
P12 C55 C56 C57 -172.2(5)
C55 C56 C57 C58 0.9(11)
C56 C57 C58 C59 -0.2(11)
C57 C58 C59 C60 -0.5(12)
C58 C59 C60 C55 0.5(12)
C56 C55 C60 C59 0.1(11)
P12 C55 C60 C59 171.3(6)
C49 P12 C61 C66 115.8(6)
C55 P12 C61 C66 -132.9(6)
Cu1 P12 C61 C66 -8.0(7)
C49 P12 C61 C62 -61.9(6)
C55 P12 C61 C62 49.4(6)
Cu1 P12 C61 C62 174.4(5)
C66 C61 C62 C63 -0.3(11)
P12 C61 C62 C63 177.4(6)
C61 C62 C63 C64 -0.1(11)
C62 C63 C64 C65 0.8(11)
C63 C64 C65 C66 -1.1(11)
C62 C61 C66 C65 0.0(10)
P12 C61 C66 C65 -177.7(5)
C64 C65 C66 C61 0.7(11)
C26 N21 C22 N23 6.8(10)
Cu2 N21 C22 N23 -176.6(5)
C26 N21 C22 S22 -173.3(5)
Cu2 N21 C22 S22 3.3(8)
C24 N23 C22 N21 -2.2(10)
C24 N23 C22 S22 177.9(5)
Cu2 S22 C22 N21 -2.1(5)
Cu2 S22 C22 N23 177.8(6)
C26 N25 C24 N23 6.3(10)
C26 N25 C24 S24 -174.5(5)
C22 N23 C24 N25 -4.1(10)
C22 N23 C24 S24 176.6(5)
C22 N21 C26 N25 -4.8(10)
Cu2 N21 C26 N25 178.8(5)
C22 N21 C26 S26 174.2(5)
Cu2 N21 C26 S26 -2.2(8)
C24 N25 C26 N21 -2.2(10)
C24 N25 C26 S26 178.8(5)
C79 P21 C67 C68 159.5(6)
C73 P21 C67 C68 -93.2(6)
Cu2 P21 C67 C68 35.0(6)
C79 P21 C67 C72 -23.9(7)
C73 P21 C67 C72 83.4(6)
Cu2 P21 C67 C72 -148.4(5)
C72 C67 C68 C69 -1.2(11)
P21 C67 C68 C69 175.5(6)
C67 C68 C69 C70 1.7(11)
C68 C69 C70 C71 -2.6(12)
C69 C70 C71 C72 3.0(11)
C68 C67 C72 C71 1.6(11)
P21 C67 C72 C71 -175.0(5)
C70 C71 C72 C67 -2.5(11)
C79 P21 C73 C78 63.6(7)
C67 P21 C73 C78 -42.6(7)
Cu2 P21 C73 C78 -167.6(5)
C79 P21 C73 C74 -117.8(6)
C67 P21 C73 C74 136.0(6)
Cu2 P21 C73 C74 11.0(7)
C78 C73 C74 C75 1.3(11)
P21 C73 C74 C75 -177.4(6)
C73 C74 C75 C76 -0.4(11)
C74 C75 C76 C77 -0.3(12)
C75 C76 C77 C78 0.1(12)
C74 C73 C78 C77 -1.4(11)
P21 C73 C78 C77 177.2(6)
C76 C77 C78 C73 0.7(12)
C73 P21 C79 C80 4.7(7)
C67 P21 C79 C80 109.8(6)
Cu2 P21 C79 C80 -126.5(5)
C73 P21 C79 C84 -175.2(5)
C67 P21 C79 C84 -70.1(6)
Cu2 P21 C79 C84 53.7(6)
C84 C79 C80 C81 1.4(10)
P21 C79 C80 C81 -178.5(6)
C79 C80 C81 C82 0.7(11)
C80 C81 C82 C83 -2.1(11)
C81 C82 C83 C84 1.5(11)
C82 C83 C84 C79 0.6(11)
C80 C79 C84 C83 -2.0(10)
P21 C79 C84 C83 177.9(6)
C91 P22 C85 C86 110.5(6)
C97 P22 C85 C86 -141.2(6)
Cu2 P22 C85 C86 -18.0(6)
C91 P22 C85 C90 -68.7(6)
C97 P22 C85 C90 39.6(6)
Cu2 P22 C85 C90 162.8(5)
C90 C85 C86 C87 0.4(10)
P22 C85 C86 C87 -178.8(6)
C85 C86 C87 C88 -0.7(11)
C86 C87 C88 C89 0.3(12)
C87 C88 C89 C90 0.4(11)
C88 C89 C90 C85 -0.6(10)
C86 C85 C90 C89 0.2(10)
P22 C85 C90 C89 179.4(5)
C85 P22 C91 C92 -1.4(7)
C97 P22 C91 C92 -108.6(6)
Cu2 P22 C91 C92 124.9(6)
C85 P22 C91 C96 178.8(6)
C97 P22 C91 C96 71.6(6)
Cu2 P22 C91 C96 -54.9(6)
C96 C91 C92 C93 0.1(10)
P22 C91 C92 C93 -179.7(6)
C91 C92 C93 C94 -1.9(11)
C92 C93 C94 C95 2.5(11)
C93 C94 C95 C96 -1.3(12)
C94 C95 C96 C91 -0.6(11)
C92 C91 C96 C95 1.1(10)
P22 C91 C96 C95 -179.0(6)
C91 P22 C97 C98 1.5(6)
C85 P22 C97 C98 -106.0(6)
Cu2 P22 C97 C98 130.5(5)
C91 P22 C97 C102 -179.0(5)
C85 P22 C97 C102 73.5(5)
Cu2 P22 C97 C102 -50.1(5)
C102 C97 C98 C99 -1.1(10)
P22 C97 C98 C99 178.4(5)
C97 C98 C99 C100 2.6(10)
C98 C99 C100 C101 -2.4(11)
C99 C100 C101 C102 0.6(11)
C100 C101 C102 C97 0.9(10)
C98 C97 C102 C101 -0.7(10)
P22 C97 C102 C101 179.8(5)
